data_4120984
loop_
_publ_author_name
'Sibo Lin'
'David E. Herbert'
'Alexandra Velian'
'Michael W. Day'
'Theodor Agapie'

_publ_contact_author_name
;
;
_publ_section_title
;
 Dipalladium(I) Terphenyl Diphosphine Complexes as Models for Two-Site
 Adsorption and Activation of Organic Molecules
;
_journal_name_full 'Journal of the American Chemical Society'
_journal_page_first 15830
_journal_page_last 15840
_journal_paper_doi 10.1021/ja406696k
_journal_volume 135
_journal_year 2013
_chemical_formula_moiety 'C34 H44 P2 Pd2 S, 2(B F4)'
_chemical_formula_sum 'C34 H44 B2 F8 P2 Pd2 S'
_chemical_formula_weight 933.11
_chemical_name_systematic
;
 ? 
;
_space_group_crystal_system orthorhombic
_space_group_IT_number 61
_space_group_name_Hall '-P 2ac 2ab'
_space_group_name_H-M_alt 'P b c a'
_symmetry_space_group_name_Hall '-P 2ac 2ab'
_symmetry_space_group_name_H-M 'P b c a'
_atom_sites_solution_hydrogens geom
_atom_sites_solution_primary direct
_atom_sites_solution_secondary difmap
_audit_creation_date 2012-12-17
_audit_creation_method
;
  Olex2 1.2
  (compiled 2012.05.09 svn.r2324, GUI svn.r4230)
;
_cell_angle_alpha 90.00
_cell_angle_beta 90.00
_cell_angle_gamma 90.00
_cell_formula_units_Z 8
_cell_length_a 19.2900(11)
_cell_length_b 16.1824(9)
_cell_length_c 23.3891(13)
_cell_measurement_reflns_used 9525
_cell_measurement_temperature 100(2)
_cell_measurement_theta_max 48.90
_cell_measurement_theta_min 2.40
_cell_volume 7301.1(7)
_computing_molecular_graphics
;
O. V. Dolomanov, L. J. Bourhis, R. J. Gildea, J. A. K. Howard and H. Puschmann,
OLEX2: a complete structure solution, refinement and analysis program.
J. Appl. Cryst. (2009). 42, 339-341.
;
_computing_publication_material
;
O. V. Dolomanov, L. J. Bourhis, R. J. Gildea, J. A. K. Howard and H. Puschmann,
OLEX2: a complete structure solution, refinement and analysis program.
J. Appl. Cryst. (2009). 42, 339-341.
;
_computing_structure_refinement
;
SHELXL, G.M. Sheldrick, Acta Cryst.
(2008). A64, 112-122
;
_computing_structure_solution
;
XS, G.M. Sheldrick, Acta Cryst.
(2008). A64, 112-122
;
_diffrn_ambient_temperature 100.15
_diffrn_measured_fraction_theta_full 0.996
_diffrn_measured_fraction_theta_max 0.996
_diffrn_measurement_device_type 'Bruker APEX-II CCD'
_diffrn_measurement_method '\f and \w scans'
_diffrn_radiation_monochromator graphite
_diffrn_radiation_type MoK\a
_diffrn_radiation_wavelength 0.71073
_diffrn_reflns_av_R_equivalents 0.0639
_diffrn_reflns_av_unetI/netI 0.0214
_diffrn_reflns_limit_h_max 41
_diffrn_reflns_limit_h_min -40
_diffrn_reflns_limit_k_max 34
_diffrn_reflns_limit_k_min -34
_diffrn_reflns_limit_l_max 50
_diffrn_reflns_limit_l_min -49
_diffrn_reflns_number 810600
_diffrn_reflns_theta_full 49.64
_diffrn_reflns_theta_max 49.64
_diffrn_reflns_theta_min 1.74
_diffrn_source 'fine-focus sealed tube'
_diffrn_standards_number 0
_exptl_absorpt_coefficient_mu 1.196
_exptl_absorpt_correction_T_max 1.0000
_exptl_absorpt_correction_T_min 0.8722
_exptl_absorpt_correction_type multi-scan
_exptl_absorpt_process_details
;
sadabs was used for absorption correction.
R(int) was 0.0637 before and 0.0588 after correction.
The Ratio of minimum to maximum transmission is 0.8722.
The \l/2 correction factor is 0.0015.
;
_exptl_crystal_colour yellow
_exptl_crystal_colour_primary yellow
_exptl_crystal_density_diffrn 1.698
_exptl_crystal_description prism
_exptl_crystal_F_000 3744
_exptl_crystal_recrystallization_method 'Layering of Et2O on a MeNO2 solution of the compound'
_exptl_crystal_size_max 0.45
_exptl_crystal_size_mid 0.23
_exptl_crystal_size_min 0.16
_refine_diff_density_max 1.507
_refine_diff_density_min -1.140
_refine_diff_density_rms 0.117
_refine_ls_extinction_method none
_refine_ls_goodness_of_fit_ref 1.060
_refine_ls_hydrogen_treatment mixed
_refine_ls_matrix_type full
_refine_ls_number_parameters 618
_refine_ls_number_reflns 37544
_refine_ls_number_restraints 0
_refine_ls_restrained_S_all 1.060
_refine_ls_R_factor_all 0.0418
_refine_ls_R_factor_gt 0.0269
_refine_ls_shift/su_max 0.008
_refine_ls_shift/su_mean 0.000
_refine_ls_structure_factor_coef Fsqd
_refine_ls_weighting_details 'calc w=1/[\s^2^(Fo^2^)+(0.0300P)^2^+3.9926P] where P=(Fo^2^+2Fc^2^)/3'
_refine_ls_weighting_scheme calc
_refine_ls_wR_factor_gt 0.0624
_refine_ls_wR_factor_ref 0.0719
_reflns_number_gt 30541
_reflns_number_total 37544
_reflns_threshold_expression >2sigma(I)
_cod_data_source_file ja406696k_07.cif
_cod_data_source_block sbl49_sadabs
_cod_database_code 4120984

loop_
_space_group_symop_operation_xyz
'x, y, z'
'-x+1/2, -y, z+1/2'
'-x, y+1/2, -z+1/2'
'x+1/2, -y+1/2, -z'
'-x, -y, -z'
'x-1/2, y, -z-1/2'
'x, -y-1/2, z-1/2'
'-x-1/2, y-1/2, z'

loop_
_atom_site_label
_atom_site_type_symbol
_atom_site_fract_x
_atom_site_fract_y
_atom_site_fract_z
_atom_site_U_iso_or_equiv
_atom_site_adp_type
_atom_site_occupancy
_atom_site_symmetry_multiplicity
_atom_site_calc_flag
Pd1 Pd 0.737226(3) 0.811815(3) 0.159135(2) 0.00939(1) Uani 1 1 d
Pd2 Pd 0.649933(3) 0.774797(3) 0.074231(2) 0.00891(1) Uani 1 1 d
P1 P 0.802660(11) 0.837452(13) 0.239868(9) 0.01225(3) Uani 1 1 d
P2 P 0.567691(10) 0.741340(12) 0.006523(9) 0.01084(3) Uani 1 1 d
S1 S 0.738838(12) 0.627419(13) 0.122156(10) 0.01539(3) Uani 1 1 d
C1 C 0.65688(4) 0.88173(4) 0.20503(3) 0.01129(9) Uani 1 1 d
C2 C 0.66620(4) 0.92474(4) 0.15265(3) 0.01152(9) Uani 1 1 d
H2 H 0.6954(9) 0.9697(10) 0.1510(7) 0.015(4) Uiso 1 1 d
C3 C 0.62277(4) 0.90893(4) 0.10539(3) 0.01144(9) Uani 1 1 d
H3 H 0.6303(10) 0.9426(12) 0.0739(8) 0.023(4) Uiso 1 1 d
C4 C 0.56716(4) 0.85170(4) 0.10923(3) 0.01085(9) Uani 1 1 d
C5 C 0.56019(4) 0.80610(4) 0.16174(3) 0.01132(9) Uani 1 1 d
H5 H 0.5261(9) 0.7685(10) 0.1661(7) 0.016(4) Uiso 1 1 d
C6 C 0.60347(4) 0.81941(5) 0.20728(3) 0.01233(10) Uani 1 1 d
H6 H 0.5979(9) 0.7920(11) 0.2407(7) 0.018(4) Uiso 1 1 d
C7 C 0.68154(4) 0.91948(5) 0.25983(3) 0.01242(10) Uani 1 1 d
C8 C 0.63578(5) 0.97125(5) 0.28947(4) 0.01695(12) Uani 1 1 d
H8 H 0.5934(10) 0.9809(12) 0.2752(8) 0.026(4) Uiso 1 1 d
C9 C 0.65742(6) 1.00976(6) 0.33949(4) 0.01939(14) Uani 1 1 d
H9 H 0.6275(10) 1.0442(12) 0.3576(8) 0.024(4) Uiso 1 1 d
C10 C 0.72462(6) 0.99842(6) 0.35980(4) 0.01927(14) Uani 1 1 d
H10 H 0.7394(10) 1.0250(12) 0.3925(8) 0.024(4) Uiso 1 1 d
C11 C 0.77018(5) 0.94734(6) 0.33057(4) 0.01794(13) Uani 1 1 d
H11 H 0.8153(10) 0.9390(11) 0.3430(8) 0.023(4) Uiso 1 1 d
C12 C 0.74838(5) 0.90648(5) 0.28087(3) 0.01376(11) Uani 1 1 d
C13 C 0.50629(4) 0.86184(4) 0.06999(3) 0.01175(10) Uani 1 1 d
C14 C 0.45648(4) 0.92164(5) 0.08391(4) 0.01524(11) Uani 1 1 d
H14 H 0.4599(9) 0.9542(10) 0.1186(7) 0.017(4) Uiso 1 1 d
C15 C 0.40105(4) 0.93535(5) 0.04703(4) 0.01645(12) Uani 1 1 d
H15 H 0.3681(9) 0.9759(11) 0.0556(8) 0.019(4) Uiso 1 1 d
C16 C 0.39569(5) 0.89147(5) -0.00414(4) 0.01776(13) Uani 1 1 d
H16 H 0.3599(9) 0.9010(10) -0.0301(7) 0.015(4) Uiso 1 1 d
C17 C 0.44516(5) 0.83241(5) -0.01812(4) 0.01784(14) Uani 1 1 d
H17 H 0.4420(11) 0.8022(12) -0.0525(9) 0.028(5) Uiso 1 1 d
C18 C 0.49998(4) 0.81638(5) 0.01950(4) 0.01345(11) Uani 1 1 d
C19 C 0.81608(5) 0.74354(6) 0.28316(4) 0.01720(13) Uani 1 1 d
H19 H 0.8485(11) 0.7118(13) 0.2625(9) 0.030(5) Uiso 1 1 d
C20 C 0.84551(7) 0.75970(8) 0.34278(5) 0.0264(2) Uani 1 1 d
H20A H 0.8154(12) 0.7877(13) 0.3650(9) 0.033(5) Uiso 1 1 d
H20B H 0.8864(12) 0.7895(14) 0.3400(9) 0.034(5) Uiso 1 1 d
H20C H 0.8533(11) 0.7056(13) 0.3600(9) 0.031(5) Uiso 1 1 d
C21 C 0.74754(6) 0.69594(7) 0.28629(5) 0.02255(16) Uani 1 1 d
H21A H 0.7523(11) 0.6440(14) 0.3083(10) 0.034(5) Uiso 1 1 d
H21B H 0.7291(11) 0.6782(13) 0.2483(10) 0.036(6) Uiso 1 1 d
H21C H 0.7149(13) 0.7269(14) 0.3040(10) 0.041(6) Uiso 1 1 d
C22 C 0.88568(5) 0.89229(6) 0.23240(4) 0.01689(12) Uani 1 1 d
H22 H 0.9010(9) 0.9024(11) 0.2720(8) 0.020(4) Uiso 1 1 d
C23 C 0.93954(5) 0.83877(8) 0.20228(6) 0.02605(19) Uani 1 1 d
H23A H 0.9257(11) 0.8282(13) 0.1647(9) 0.030(5) Uiso 1 1 d
H23B H 0.9501(11) 0.7880(13) 0.2227(9) 0.032(5) Uiso 1 1 d
H23C H 0.9788(12) 0.8664(14) 0.1982(10) 0.043(6) Uiso 1 1 d
C24 C 0.87400(6) 0.97414(7) 0.20104(5) 0.02395(18) Uani 1 1 d
H24A H 0.9160(11) 1.0034(13) 0.1980(9) 0.032(5) Uiso 1 1 d
H24B H 0.8441(11) 1.0100(14) 0.2215(9) 0.036(5) Uiso 1 1 d
H24C H 0.8587(10) 0.9686(13) 0.1631(8) 0.026(5) Uiso 1 1 d
C25 C 0.52988(4) 0.63746(5) 0.01398(4) 0.01491(11) Uani 1 1 d
H25 H 0.5686(9) 0.6009(11) 0.0083(7) 0.018(4) Uiso 1 1 d
C26 C 0.47233(6) 0.61966(7) -0.02911(6) 0.0271(2) Uani 1 1 d
H26A H 0.4578(11) 0.5648(13) -0.0240(9) 0.036(5) Uiso 1 1 d
H26B H 0.4875(12) 0.6273(14) -0.0668(9) 0.039(6) Uiso 1 1 d
H26C H 0.4333(12) 0.6531(14) -0.0203(9) 0.040(6) Uiso 1 1 d
C27 C 0.50527(7) 0.62380(7) 0.07539(6) 0.0269(2) Uani 1 1 d
H27A H 0.4679(12) 0.6609(14) 0.0848(10) 0.038(6) Uiso 1 1 d
H27B H 0.5431(12) 0.6289(14) 0.1049(9) 0.039(6) Uiso 1 1 d
H27C H 0.4879(13) 0.5685(15) 0.0793(10) 0.046(6) Uiso 1 1 d
C28 C 0.59111(5) 0.75594(5) -0.06893(4) 0.01486(11) Uani 1 1 d
H28 H 0.5478(10) 0.7526(12) -0.0889(8) 0.023(4) Uiso 1 1 d
C29 C 0.63993(6) 0.68793(6) -0.09001(4) 0.02170(16) Uani 1 1 d
H29A H 0.6461(11) 0.6928(13) -0.1277(10) 0.035(5) Uiso 1 1 d
H29B H 0.6232(12) 0.6325(14) -0.0825(9) 0.034(5) Uiso 1 1 d
H29C H 0.6847(11) 0.6887(12) -0.0732(8) 0.027(5) Uiso 1 1 d
C30 C 0.62196(6) 0.84232(6) -0.07720(4) 0.02136(16) Uani 1 1 d
H30A H 0.6669(11) 0.8472(13) -0.0558(9) 0.032(5) Uiso 1 1 d
H30B H 0.5909(12) 0.8809(14) -0.0630(10) 0.040(6) Uiso 1 1 d
H30C H 0.6304(11) 0.8518(12) -0.1192(8) 0.028(5) Uiso 1 1 d
C31 C 0.79991(4) 0.70606(5) 0.13323(4) 0.01453(11) Uani 1 1 d
H31 H 0.8364(10) 0.6934(11) 0.1589(8) 0.021(4) Uiso 1 1 d
C32 C 0.80332(4) 0.75839(5) 0.08562(4) 0.01404(11) Uani 1 1 d
H32 H 0.8378(10) 0.8026(12) 0.0813(8) 0.019(4) Uiso 1 1 d
C33 C 0.75607(4) 0.73633(5) 0.04138(4) 0.01321(10) Uani 1 1 d
H33 H 0.7573(9) 0.7605(11) 0.0061(7) 0.014(4) Uiso 1 1 d
C34 C 0.71533(4) 0.66741(5) 0.05547(4) 0.01335(10) Uani 1 1 d
H34 H 0.6938(9) 0.6321(11) 0.0295(7) 0.019(4) Uiso 1 1 d
B1 B 0.99196(8) 0.61612(9) 0.21394(6) 0.0271(2) Uani 1 1 d
F1 F 0.97396(6) 0.63177(7) 0.26994(5) 0.0440(2) Uani 1 1 d
F2 F 1.04770(7) 0.66734(8) 0.20086(6) 0.0544(3) Uani 1 1 d
F3 F 1.00876(5) 0.53296(6) 0.20696(4) 0.0370(2) Uani 1 1 d
F4 F 0.93595(9) 0.63419(9) 0.17958(8) 0.0836(6) Uani 1 1 d
B2 B 0.79792(5) 0.95589(6) 0.00809(4) 0.01387(12) Uani 1 1 d
F5 F 0.81635(4) 0.94601(5) 0.06521(3) 0.02521(13) Uani 1 1 d
F6 F 0.83927(4) 1.01744(4) -0.01609(3) 0.02189(11) Uani 1 1 d
F7 F 0.80775(4) 0.88272(4) -0.02200(3) 0.02272(11) Uani 1 1 d
F8 F 0.72872(4) 0.97937(5) 0.00488(4) 0.02685(14) Uani 1 1 d

loop_
_atom_site_aniso_label
_atom_site_aniso_U_11
_atom_site_aniso_U_22
_atom_site_aniso_U_33
_atom_site_aniso_U_23
_atom_site_aniso_U_13
_atom_site_aniso_U_12
Pd1 0.00774(2) 0.01008(2) 0.01035(2) -0.00083(1) -0.00089(1) 0.00091(1)
Pd2 0.00674(2) 0.00909(2) 0.01090(2) -0.00028(1) -0.00067(1) 0.00048(1)
P1 0.01196(7) 0.01298(7) 0.01181(7) -0.00084(5) -0.00308(6) 0.00209(5)
P2 0.00868(6) 0.00949(6) 0.01434(7) -0.00119(5) -0.00222(5) 0.00052(5)
S1 0.01605(8) 0.01104(6) 0.01909(8) 0.00139(6) -0.00147(6) 0.00125(5)
C1 0.0110(2) 0.0111(2) 0.0118(2) 0.00006(17) 0.00014(18) 0.00120(17)
C2 0.0110(2) 0.0103(2) 0.0133(2) 0.00106(18) -0.00059(19) -0.00039(17)
C3 0.0112(2) 0.0109(2) 0.0123(2) 0.00190(18) -0.00036(19) 0.00008(17)
C4 0.0084(2) 0.0113(2) 0.0129(2) 0.00033(18) -0.00028(18) 0.00106(16)
C5 0.0092(2) 0.0117(2) 0.0131(2) 0.00107(18) 0.00016(18) -0.00038(17)
C6 0.0120(2) 0.0125(2) 0.0125(2) 0.00190(18) 0.00069(19) 0.00022(18)
C7 0.0142(3) 0.0115(2) 0.0116(2) -0.00075(18) 0.0002(2) 0.00151(18)
C8 0.0176(3) 0.0155(3) 0.0177(3) -0.0034(2) 0.0026(2) 0.0022(2)
C9 0.0250(4) 0.0155(3) 0.0176(3) -0.0048(2) 0.0052(3) 0.0001(3)
C10 0.0285(4) 0.0162(3) 0.0131(3) -0.0031(2) 0.0011(3) -0.0013(3)
C11 0.0233(4) 0.0177(3) 0.0128(3) -0.0024(2) -0.0045(3) 0.0017(3)
C12 0.0162(3) 0.0135(2) 0.0116(2) -0.00102(19) -0.0024(2) 0.0026(2)
C13 0.0089(2) 0.0112(2) 0.0151(3) 0.00020(18) -0.00148(19) 0.00171(17)
C14 0.0117(3) 0.0151(3) 0.0189(3) -0.0013(2) -0.0016(2) 0.0044(2)
C15 0.0114(3) 0.0140(3) 0.0239(4) -0.0003(2) -0.0030(2) 0.0036(2)
C16 0.0130(3) 0.0142(3) 0.0260(4) -0.0012(2) -0.0075(3) 0.0026(2)
C17 0.0144(3) 0.0152(3) 0.0239(4) -0.0046(2) -0.0085(3) 0.0034(2)
C18 0.0106(2) 0.0116(2) 0.0182(3) -0.0020(2) -0.0046(2) 0.00179(18)
C19 0.0187(3) 0.0159(3) 0.0170(3) 0.0013(2) -0.0036(3) 0.0051(2)
C20 0.0337(5) 0.0249(4) 0.0206(4) 0.0030(3) -0.0113(4) 0.0058(4)
C21 0.0250(4) 0.0194(3) 0.0232(4) 0.0068(3) -0.0006(3) 0.0002(3)
C22 0.0148(3) 0.0191(3) 0.0168(3) -0.0008(2) -0.0051(2) -0.0017(2)
C23 0.0132(3) 0.0310(5) 0.0340(5) -0.0052(4) 0.0006(3) -0.0008(3)
C24 0.0257(4) 0.0215(4) 0.0246(4) 0.0048(3) -0.0071(3) -0.0058(3)
C25 0.0111(2) 0.0110(2) 0.0226(3) -0.0014(2) 0.0000(2) -0.00080(18)
C26 0.0195(4) 0.0186(4) 0.0431(6) -0.0016(4) -0.0123(4) -0.0059(3)
C27 0.0329(5) 0.0183(4) 0.0296(5) -0.0007(3) 0.0133(4) -0.0061(3)
C28 0.0181(3) 0.0129(2) 0.0136(3) -0.0003(2) -0.0026(2) -0.0001(2)
C29 0.0296(5) 0.0188(3) 0.0168(3) -0.0010(3) 0.0051(3) 0.0046(3)
C30 0.0284(4) 0.0155(3) 0.0201(4) 0.0018(3) -0.0004(3) -0.0044(3)
C31 0.0111(2) 0.0153(3) 0.0172(3) -0.0026(2) -0.0021(2) 0.0034(2)
C32 0.0093(2) 0.0151(3) 0.0177(3) -0.0025(2) 0.0014(2) -0.00005(19)
C33 0.0112(2) 0.0142(2) 0.0142(3) -0.0013(2) 0.0015(2) 0.00101(19)
C34 0.0110(2) 0.0121(2) 0.0170(3) -0.0028(2) -0.0013(2) 0.00126(18)
B1 0.0267(5) 0.0263(5) 0.0283(6) -0.0020(4) -0.0025(4) 0.0105(4)
F1 0.0546(6) 0.0375(5) 0.0399(5) -0.0087(4) 0.0189(5) -0.0049(4)
F2 0.0544(7) 0.0509(6) 0.0578(7) -0.0039(5) 0.0288(6) -0.0086(5)
F3 0.0445(5) 0.0299(4) 0.0368(4) -0.0074(3) -0.0104(4) 0.0187(3)
F4 0.0859(10) 0.0629(8) 0.1020(12) -0.0372(8) -0.0704(9) 0.0509(8)
B2 0.0134(3) 0.0133(3) 0.0149(3) 0.0010(2) -0.0012(2) 0.0003(2)
F5 0.0317(3) 0.0287(3) 0.0152(2) 0.0013(2) -0.0046(2) 0.0070(3)
F6 0.0253(3) 0.0163(2) 0.0240(3) -0.00164(19) 0.0046(2) -0.0082(2)
F7 0.0328(3) 0.0127(2) 0.0227(3) -0.00229(18) 0.0020(2) -0.0015(2)
F8 0.0133(2) 0.0352(4) 0.0320(3) 0.0038(3) -0.0019(2) 0.0049(2)

loop_
_atom_type_symbol
_atom_type_description
_atom_type_scat_dispersion_real
_atom_type_scat_dispersion_imag
_atom_type_scat_source
C C 0.0033 0.0016 'International Tables Vol C Tables 4.2.6.8 and 6.1.1.4'
H H 0.0000 0.0000 'International Tables Vol C Tables 4.2.6.8 and 6.1.1.4'
B B 0.0013 0.0007 'International Tables Vol C Tables 4.2.6.8 and 6.1.1.4'
F F 0.0171 0.0103 'International Tables Vol C Tables 4.2.6.8 and 6.1.1.4'
P P 0.1023 0.0942 'International Tables Vol C Tables 4.2.6.8 and 6.1.1.4'
S S 0.1246 0.1234 'International Tables Vol C Tables 4.2.6.8 and 6.1.1.4'
Pd Pd -0.9988 1.0072 'International Tables Vol C Tables 4.2.6.8 and 6.1.1.4'

loop_
_geom_angle_atom_site_label_1
_geom_angle_atom_site_label_2
_geom_angle_atom_site_label_3
_geom_angle
P1 Pd1 Pd2 173.090(6)
C1 Pd1 Pd2 91.95(2)
C1 Pd1 P1 83.89(2)
C1 Pd1 C2 36.84(3)
C1 Pd1 C32 161.02(3)
C2 Pd1 Pd2 75.670(19)
C2 Pd1 P1 103.77(2)
C2 Pd1 C32 125.46(3)
C31 Pd1 Pd2 88.11(2)
C31 Pd1 P1 93.73(2)
C31 Pd1 C1 158.45(3)
C31 Pd1 C2 160.01(3)
C31 Pd1 C32 36.21(3)
C32 Pd1 Pd2 73.17(2)
C32 Pd1 P1 112.00(2)
P2 Pd2 Pd1 175.330(6)
P2 Pd2 C3 106.058(19)
C3 Pd2 Pd1 72.707(18)
C4 Pd2 Pd1 93.12(2)
C4 Pd2 P2 83.58(2)
C4 Pd2 C3 36.29(3)
C4 Pd2 C33 160.24(3)
C4 Pd2 C34 161.40(3)
C33 Pd2 Pd1 75.23(2)
C33 Pd2 P2 108.85(2)
C33 Pd2 C3 123.97(3)
C34 Pd2 Pd1 87.93(2)
C34 Pd2 P2 94.15(2)
C34 Pd2 C3 157.40(3)
C34 Pd2 C33 36.58(3)
C12 P1 Pd1 103.20(3)
C12 P1 C19 107.42(4)
C12 P1 C22 104.87(4)
C19 P1 Pd1 112.19(3)
C22 P1 Pd1 119.02(3)
C22 P1 C19 109.11(4)
C18 P2 Pd2 102.94(3)
C18 P2 C25 108.12(4)
C18 P2 C28 104.62(4)
C25 P2 Pd2 114.96(3)
C28 P2 Pd2 117.41(3)
C28 P2 C25 107.81(4)
C34 S1 C31 92.14(4)
C2 C1 Pd1 75.04(4)
C2 C1 C6 117.66(7)
C2 C1 C7 119.87(7)
C6 C1 Pd1 99.30(5)
C6 C1 C7 118.75(7)
C7 C1 Pd1 113.82(5)
Pd1 C2 H2 105.5(11)
C1 C2 Pd1 68.12(4)
C1 C2 H2 120.0(10)
C3 C2 Pd1 105.23(5)
C3 C2 C1 120.79(7)
C3 C2 H2 118.3(10)
Pd2 C3 H3 105.1(12)
C2 C3 Pd2 106.16(5)
C2 C3 H3 115.0(12)
C2 C3 C4 121.16(7)
C4 C3 Pd2 65.51(4)
C4 C3 H3 123.5(12)
C3 C4 Pd2 78.21(4)
C3 C4 C5 117.32(7)
C3 C4 C13 118.79(6)
C5 C4 Pd2 95.51(5)
C5 C4 C13 120.35(6)
C13 C4 Pd2 113.93(5)
C4 C5 H5 120.7(11)
C6 C5 C4 121.72(7)
C6 C5 H5 117.6(11)
C1 C6 H6 117.3(11)
C5 C6 C1 121.11(7)
C5 C6 H6 121.4(11)
C8 C7 C1 117.87(7)
C12 C7 C1 122.25(7)
C12 C7 C8 119.86(7)
C7 C8 H8 119.6(12)
C9 C8 C7 119.70(9)
C9 C8 H8 120.7(12)
C8 C9 H9 118.5(12)
C8 C9 C10 120.51(8)
C10 C9 H9 120.9(12)
C9 C10 H10 120.6(12)
C11 C10 C9 120.01(8)
C11 C10 H10 119.4(12)
C10 C11 H11 121.8(11)
C10 C11 C12 119.99(9)
C12 C11 H11 118.2(11)
C7 C12 P1 116.19(6)
C7 C12 C11 119.88(8)
C11 C12 P1 123.91(7)
C14 C13 C4 118.04(7)
C18 C13 C4 121.88(6)
C18 C13 C14 120.01(7)
C13 C14 H14 121.5(10)
C15 C14 C13 119.52(8)
C15 C14 H14 119.0(10)
C14 C15 H15 120.1(11)
C14 C15 C16 120.49(8)
C16 C15 H15 119.3(11)
C15 C16 H16 121.9(10)
C17 C16 C15 120.06(8)
C17 C16 H16 118.0(10)
C16 C17 H17 120.8(12)
C16 C17 C18 119.88(8)
C18 C17 H17 119.3(12)
C13 C18 P2 115.62(5)
C13 C18 C17 119.98(7)
C17 C18 P2 124.36(6)
P1 C19 H19 105.1(13)
C20 C19 P1 114.34(7)
C20 C19 H19 108.3(13)
C20 C19 C21 111.29(9)
C21 C19 P1 108.62(6)
C21 C19 H19 108.8(13)
C19 C20 H20A 111.9(14)
C19 C20 H20B 110.0(13)
C19 C20 H20C 106.3(13)
H20A C20 H20B 109.1(19)
H20A C20 H20C 108.3(18)
H20B C20 H20C 111.4(18)
C19 C21 H21A 111.8(13)
C19 C21 H21B 114.2(13)
C19 C21 H21C 110.1(15)
H21A C21 H21B 104.6(18)
H21A C21 H21C 107.2(19)
H21B C21 H21C 108.6(19)
P1 C22 H22 104.6(10)
C23 C22 P1 111.29(7)
C23 C22 H22 108.9(10)
C23 C22 C24 111.74(10)
C24 C22 P1 109.56(7)
C24 C22 H22 110.5(10)
C22 C23 H23A 110.1(13)
C22 C23 H23B 113.3(13)
C22 C23 H23C 110.2(15)
H23A C23 H23B 111.6(18)
H23A C23 H23C 103.6(19)
H23B C23 H23C 107.5(19)
C22 C24 H24A 110.2(13)
C22 C24 H24B 112.2(13)
C22 C24 H24C 114.6(13)
H24A C24 H24B 104.7(18)
H24A C24 H24C 104.3(17)
H24B C24 H24C 110.1(18)
P2 C25 H25 103.9(11)
C26 C25 P2 113.44(7)
C26 C25 H25 110.9(10)
C26 C25 C27 111.54(9)
C27 C25 P2 110.12(6)
C27 C25 H25 106.4(10)
C25 C26 H26A 108.2(13)
C25 C26 H26B 111.7(14)
C25 C26 H26C 109.0(14)
H26A C26 H26B 109.7(19)
H26A C26 H26C 105.9(19)
H26B C26 H26C 112.1(19)
C25 C27 H27A 110.9(13)
C25 C27 H27B 114.1(13)
C25 C27 H27C 109.5(14)
H27A C27 H27B 109.5(18)
H27A C27 H27C 107.4(19)
H27B C27 H27C 105.2(19)
P2 C28 H28 104.3(11)
C29 C28 P2 111.62(6)
C29 C28 H28 109.8(11)
C30 C28 P2 109.53(6)
C30 C28 H28 109.2(11)
C30 C28 C29 112.13(9)
C28 C29 H29A 109.6(14)
C28 C29 H29B 113.8(13)
C28 C29 H29C 114.7(12)
H29A C29 H29B 107.7(18)
H29A C29 H29C 106.7(18)
H29B C29 H29C 103.9(17)
C28 C30 H30A 110.2(12)
C28 C30 H30B 108.6(14)
C28 C30 H30C 109.0(11)
H30A C30 H30B 109.1(18)
H30A C30 H30C 109.5(16)
H30B C30 H30C 110.6(18)
Pd1 C31 H31 114.0(11)
S1 C31 Pd1 103.77(4)
S1 C31 H31 115.8(11)
C32 C31 Pd1 76.85(5)
C32 C31 S1 110.67(6)
C32 C31 H31 126.8(11)
Pd1 C32 H32 100.2(11)
C31 C32 Pd1 66.94(5)
C31 C32 H32 123.6(11)
C31 C32 C33 113.33(7)
C33 C32 Pd1 106.35(5)
C33 C32 H32 122.9(11)
Pd2 C33 H33 102.2(11)
C32 C33 Pd2 105.20(5)
C32 C33 H33 122.1(11)
C34 C33 Pd2 68.53(4)
C34 C33 C32 112.76(7)
C34 C33 H33 124.6(11)
Pd2 C34 H34 111.1(11)
S1 C34 Pd2 105.32(4)
S1 C34 H34 118.0(11)
C33 C34 Pd2 74.88(4)
C33 C34 S1 111.00(6)
C33 C34 H34 125.7(11)
F1 B1 F2 107.10(12)
F1 B1 F3 110.31(12)
F2 B1 F3 111.69(12)
F4 B1 F1 108.53(14)
F4 B1 F2 110.57(15)
F4 B1 F3 108.60(12)
F5 B2 F6 108.96(8)
F7 B2 F5 110.69(7)
F7 B2 F6 108.94(8)
F8 B2 F5 109.18(8)
F8 B2 F6 109.38(8)
F8 B2 F7 109.67(8)

loop_
_geom_bond_atom_site_label_1
_geom_bond_atom_site_label_2
_geom_bond_distance
Pd1 Pd2 2.67167(13)
Pd1 P1 2.3089(2)
Pd1 C1 2.1987(7)
Pd1 C2 2.2890(7)
Pd1 C31 2.1813(8)
Pd1 C32 2.3086(8)
Pd2 P2 2.3060(2)
Pd2 C3 2.3489(7)
Pd2 C4 2.1837(7)
Pd2 C33 2.2736(8)
Pd2 C34 2.1917(8)
P1 C12 1.8066(8)
P1 C19 1.8443(9)
P1 C22 1.8393(9)
P2 C18 1.8091(8)
P2 C25 1.8408(8)
P2 C28 1.8370(9)
S1 C31 1.7535(9)
S1 C34 1.7484(9)
C1 C2 1.4206(10)
C1 C6 1.4426(11)
C1 C7 1.4975(11)
C2 H2 0.921(17)
C2 C3 1.4103(11)
C3 H3 0.928(18)
C3 C4 1.4201(10)
C4 C5 1.4391(10)
C4 C13 1.4994(10)
C5 H5 0.901(17)
C5 C6 1.3704(11)
C6 H6 0.906(18)
C7 C8 1.4006(11)
C7 C12 1.3960(11)
C8 H8 0.897(19)
C8 C9 1.3896(13)
C9 H9 0.908(19)
C9 C10 1.3928(16)
C10 H10 0.923(19)
C10 C11 1.3868(14)
C11 H11 0.927(19)
C11 C12 1.4019(12)
C13 C14 1.4019(10)
C13 C18 1.3967(11)
C14 H14 0.969(17)
C14 C15 1.3915(12)
C15 H15 0.936(18)
C15 C16 1.3955(14)
C16 H16 0.933(17)
C16 C17 1.3896(12)
C17 H17 0.94(2)
C17 C18 1.3998(11)
C19 H19 0.94(2)
C19 C20 1.5281(14)
C19 C21 1.5321(16)
C20 H20A 0.90(2)
C20 H20B 0.93(2)
C20 H20C 0.98(2)
C21 H21A 0.99(2)
C21 H21B 1.00(2)
C21 H21C 0.90(2)
C22 H22 0.985(18)
C22 C23 1.5250(15)
C22 C24 1.5307(14)
C23 H23A 0.94(2)
C23 H23B 0.97(2)
C23 H23C 0.88(2)
C24 H24A 0.94(2)
C24 H24B 0.95(2)
C24 H24C 0.940(19)
C25 H25 0.962(18)
C25 C26 1.5268(14)
C25 C27 1.5288(15)
C26 H26A 0.94(2)
C26 H26B 0.94(2)
C26 H26C 0.95(2)
C27 H27A 0.96(2)
C27 H27B 1.01(2)
C27 H27C 0.96(2)
C28 H28 0.959(19)
C28 C29 1.5302(13)
C28 C30 1.5315(13)
C29 H29A 0.89(2)
C29 H29B 0.97(2)
C29 H29C 0.95(2)
C30 H30A 1.00(2)
C30 H30B 0.93(2)
C30 H30C 1.01(2)
C31 H31 0.947(19)
C31 C32 1.4005(13)
C32 H32 0.982(19)
C32 C33 1.4243(12)
C33 H33 0.913(17)
C33 C34 1.4035(11)
C34 H34 0.931(18)
B1 F1 1.3784(18)
B1 F2 1.392(2)
B1 F3 1.3939(16)
B1 F4 1.3779(17)
B2 F5 1.3918(11)
B2 F6 1.3959(11)
B2 F7 1.3903(11)
B2 F8 1.3900(11)

loop_
_geom_hbond_atom_site_label_D
_geom_hbond_atom_site_label_H
_geom_hbond_atom_site_label_A
_geom_hbond_distance_DH
_geom_hbond_distance_HA
_geom_hbond_distance_DA
_geom_hbond_angle_DHA
_geom_hbond_site_symmetry_A
C24 H24C F5 0.940(19) 2.46(2) 3.3966(13) 176.7(18) .
C25 H25 F6 0.962(18) 2.304(18) 3.2615(10) 173.6(15) 8_755
C29 H29B F6 0.97(2) 2.53(2) 3.2805(12) 134.2(17) 8_755
C30 H30C F2 1.01(2) 2.51(2) 3.2313(16) 128.3(15) 4_465
C31 H31 F4 0.947(19) 2.200(19) 3.0682(13) 151.9(15) .
C32 H32 F5 0.982(19) 2.388(19) 3.0836(12) 127.3(14) .
C33 H33 F7 0.913(17) 2.300(17) 2.9672(11) 129.7(14) .
C34 H34 F6 0.931(18) 2.233(18) 3.1306(10) 161.5(15) 8_755
